data_7015440
loop_
_publ_author_name
'Lian, Ping'
'Wei, Huibo'
'Zheng, Chen'
'Nie, Yifan'
'Bian, Jiang'
'Bian, Zuqiang'
'Huang, Chunhui'

_publ_section_title
;
 Synthesis, characteristics and photoluminescent properties of novel
 Ir-Eu heteronuclear complexes containing 2-carboxyl-pyrimidine as a
 bridging ligand.
;
_journal_issue 20
_journal_name_full 'Dalton transactions (Cambridge, England : 2003)'
_journal_page_first 5476
_journal_page_last 5482
_journal_paper_doi 10.1039/c0dt01592j
_journal_volume 40
_journal_year 2011
_chemical_formula_moiety 'C27 H15 F4 Ir N4 O2'
_chemical_formula_sum 'C27 H15 F4 Ir N4 O2'
_chemical_formula_weight 695.63
_chemical_name_systematic
;
?
;
_space_group_IT_number 14
_symmetry_cell_setting monoclinic
_symmetry_space_group_name_Hall '-P 2ybc'
_symmetry_space_group_name_H-M 'P 1 21/c 1'
_atom_sites_solution_hydrogens geom
_atom_sites_solution_primary direct
_atom_sites_solution_secondary difmap
_audit_creation_method SHELXL-97
_cell_angle_alpha 90.00
_cell_angle_beta 104.72(3)
_cell_angle_gamma 90.00
_cell_formula_units_Z 4
_cell_length_a 15.839(3)
_cell_length_b 12.784(3)
_cell_length_c 15.651(3)
_cell_measurement_reflns_used 10828
_cell_measurement_temperature 113(2)
_cell_measurement_theta_max 27.9
_cell_measurement_theta_min 1.3
_cell_volume 3065.1(12)
_computing_cell_refinement CrystalClear
_computing_data_collection CrystalClear
_computing_data_reduction CrystalClear
_computing_publication_material 'CrystalStructure 3.8'
_computing_structure_refinement 'SHELXL-97 (Sheldrick, 1997)'
_computing_structure_solution 'SHELXS-97 (Sheldrick, 1990)'
_diffrn_ambient_temperature 113(2)
_diffrn_detector_area_resol_mean 14.63
_diffrn_measured_fraction_theta_full 0.992
_diffrn_measured_fraction_theta_max 0.992
_diffrn_measurement_device_type 'Rigaku Saturn'
_diffrn_measurement_method \w
_diffrn_radiation_monochromator multilayer
_diffrn_radiation_source 'rotating anode'
_diffrn_radiation_type MoK\a
_diffrn_radiation_wavelength 0.71073
_diffrn_reflns_av_R_equivalents 0.0538
_diffrn_reflns_av_sigmaI/netI 0.0616
_diffrn_reflns_limit_h_max 20
_diffrn_reflns_limit_h_min -20
_diffrn_reflns_limit_k_max 16
_diffrn_reflns_limit_k_min -13
_diffrn_reflns_limit_l_max 20
_diffrn_reflns_limit_l_min -19
_diffrn_reflns_number 27470
_diffrn_reflns_theta_full 27.89
_diffrn_reflns_theta_max 27.89
_diffrn_reflns_theta_min 1.33
_diffrn_standards_decay_% 0
_diffrn_standards_interval_count 0
_diffrn_standards_interval_time 0
_diffrn_standards_number 0
_exptl_absorpt_coefficient_mu 4.407
_exptl_absorpt_correction_T_max 0.4727
_exptl_absorpt_correction_T_min 0.2999
_exptl_absorpt_correction_type multi-scan
_exptl_absorpt_process_details CrystalClear
_exptl_crystal_colour yellow
_exptl_crystal_density_diffrn 1.507
_exptl_crystal_density_method 'not measured'
_exptl_crystal_description prism
_exptl_crystal_F_000 1336
_exptl_crystal_size_max 0.36
_exptl_crystal_size_mid 0.24
_exptl_crystal_size_min 0.20
_platon_squeeze_details
;
;
_refine_diff_density_max 1.829
_refine_diff_density_min -2.318
_refine_diff_density_rms 0.163
_refine_ls_extinction_coef 0.00163(18)
_refine_ls_extinction_expression Fc^*^=kFc[1+0.001xFc^2^\l^3^/sin(2\q)]^-1/4^
_refine_ls_extinction_method SHELXL
_refine_ls_goodness_of_fit_ref 1.088
_refine_ls_hydrogen_treatment constr
_refine_ls_matrix_type full
_refine_ls_number_parameters 344
_refine_ls_number_reflns 7274
_refine_ls_number_restraints 0
_refine_ls_restrained_S_all 1.088
_refine_ls_R_factor_all 0.0478
_refine_ls_R_factor_gt 0.0420
_refine_ls_shift/su_max 0.001
_refine_ls_shift/su_mean 0.000
_refine_ls_structure_factor_coef Fsqd
_refine_ls_weighting_details 'calc w=1/[\s^2^(Fo^2^)+(0.0410P)^2^+9.4382P] where P=(Fo^2^+2Fc^2^)/3'
_refine_ls_weighting_scheme calc
_refine_ls_wR_factor_gt 0.1056
_refine_ls_wR_factor_ref 0.1086
_reflns_number_gt 6220
_reflns_number_total 7274
_reflns_threshold_expression >2sigma(I)
_cod_data_source_file c0dt01592j.txt
_cod_data_source_block sa
_cod_original_cell_volume 3065.1(11)
_cod_database_code 7015440

loop_
_symmetry_equiv_pos_as_xyz
'x, y, z'
'-x, y+1/2, -z+1/2'
'-x, -y, -z'
'x, -y-1/2, z-1/2'

loop_
_atom_site_label
_atom_site_type_symbol
_atom_site_fract_x
_atom_site_fract_y
_atom_site_fract_z
_atom_site_U_iso_or_equiv
_atom_site_adp_type
_atom_site_occupancy
_atom_site_symmetry_multiplicity
_atom_site_calc_flag
_atom_site_refinement_flags
_atom_site_disorder_assembly
_atom_site_disorder_group
Ir1 Ir 0.288231(13) 0.630446(16) 0.250344(14) 0.01753(9) Uani 1 1 d . . .
F1 F 0.5947(2) 0.5048(3) 0.4388(3) 0.0444(10) Uani 1 1 d . . .
F2 F 0.3806(3) 0.2434(3) 0.3754(3) 0.0593(13) Uani 1 1 d . . .
F3 F 0.2127(3) 0.4354(3) -0.0566(3) 0.0463(11) Uani 1 1 d . . .
F4 F 0.4766(3) 0.6154(3) 0.0064(3) 0.0477(12) Uani 1 1 d . . .
N1 N 0.3988(3) 0.7155(4) 0.2965(3) 0.0199(10) Uani 1 1 d . . .
N2 N 0.1834(3) 0.5384(4) 0.1949(3) 0.0233(10) Uani 1 1 d . . .
N3 N 0.2422(3) 0.6777(4) 0.3616(3) 0.0217(10) Uani 1 1 d . . .
N4 N 0.1527(3) 0.8027(4) 0.4077(3) 0.0267(11) Uani 1 1 d . . .
O1 O 0.2074(3) 0.7652(3) 0.2010(3) 0.0240(9) Uani 1 1 d . . .
O2 O 0.1258(3) 0.8892(4) 0.2398(3) 0.0372(11) Uani 1 1 d . . .
C1 C 0.3675(4) 0.5158(4) 0.3115(4) 0.0219(12) Uani 1 1 d . . .
C2 C 0.4529(4) 0.5491(5) 0.3527(4) 0.0264(13) Uani 1 1 d . . .
C3 C 0.5114(4) 0.4762(5) 0.4001(4) 0.0312(14) Uani 1 1 d . . .
C4 C 0.4897(5) 0.3721(6) 0.4081(5) 0.0409(18) Uani 1 1 d . . .
H4 H 0.5308 0.3233 0.4404 0.049 Uiso 1 1 calc R . .
C5 C 0.4053(5) 0.3434(5) 0.3667(4) 0.0377(16) Uani 1 1 d . . .
C6 C 0.3439(4) 0.4122(5) 0.3175(4) 0.0278(13) Uani 1 1 d . . .
H6 H 0.2869 0.3887 0.2886 0.033 Uiso 1 1 calc R . .
C7 C 0.4711(4) 0.6601(5) 0.3434(4) 0.0244(12) Uani 1 1 d . . .
C8 C 0.5500(4) 0.7129(6) 0.3718(4) 0.0366(16) Uani 1 1 d . . .
H8 H 0.6006 0.6767 0.4038 0.044 Uiso 1 1 calc R . .
C9 C 0.5548(5) 0.8189(6) 0.3534(5) 0.0411(18) Uani 1 1 d . . .
H9 H 0.6087 0.8550 0.3733 0.049 Uiso 1 1 calc R . .
C10 C 0.4835(5) 0.8707(5) 0.3074(4) 0.0333(16) Uani 1 1 d . . .
H10 H 0.4869 0.9425 0.2931 0.040 Uiso 1 1 calc R . .
C11 C 0.4062(4) 0.8175(5) 0.2816(4) 0.0279(13) Uani 1 1 d . . .
H11 H 0.3555 0.8550 0.2517 0.034 Uiso 1 1 calc R . .
C12 C 0.3191(4) 0.5908(4) 0.1368(4) 0.0212(11) Uani 1 1 d . . .
C13 C 0.2564(4) 0.5283(5) 0.0804(4) 0.0260(13) Uani 1 1 d . . .
C14 C 0.2710(4) 0.4973(5) -0.0009(4) 0.0321(14) Uani 1 1 d . . .
C15 C 0.3448(4) 0.5254(5) -0.0263(4) 0.0329(15) Uani 1 1 d . . .
H15 H 0.3545 0.5038 -0.0812 0.040 Uiso 1 1 calc R . .
C16 C 0.4029(4) 0.5857(5) 0.0315(4) 0.0321(14) Uani 1 1 d . . .
C17 C 0.3934(4) 0.6185(4) 0.1111(4) 0.0246(13) Uani 1 1 d . . .
H17 H 0.4373 0.6600 0.1487 0.029 Uiso 1 1 calc R . .
C18 C 0.1787(4) 0.4999(5) 0.1114(4) 0.0230(12) Uani 1 1 d . . .
C19 C 0.1069(4) 0.4443(5) 0.0669(5) 0.0367(16) Uani 1 1 d . . .
H19 H 0.1043 0.4181 0.0095 0.044 Uiso 1 1 calc R . .
C20 C 0.0391(4) 0.4261(6) 0.1042(5) 0.0451(18) Uani 1 1 d . . .
H20 H -0.0108 0.3882 0.0728 0.054 Uiso 1 1 calc R . .
C21 C 0.0439(5) 0.4637(6) 0.1885(5) 0.0457(19) Uani 1 1 d . . .
H21 H -0.0020 0.4510 0.2161 0.055 Uiso 1 1 calc R . .
C22 C 0.1156(4) 0.5189(5) 0.2306(4) 0.0322(14) Uani 1 1 d . . .
H22 H 0.1184 0.5451 0.2880 0.039 Uiso 1 1 calc R . .
C23 C 0.1721(4) 0.8111(5) 0.2556(4) 0.0246(12) Uani 1 1 d . . .
C24 C 0.1892(4) 0.7626(4) 0.3478(4) 0.0208(11) Uani 1 1 d . . .
C25 C 0.2605(4) 0.6318(5) 0.4413(4) 0.0279(14) Uani 1 1 d . . .
H25 H 0.2973 0.5721 0.4524 0.033 Uiso 1 1 calc R . .
C26 C 0.2261(4) 0.6708(5) 0.5070(4) 0.0314(14) Uani 1 1 d . . .
H26 H 0.2398 0.6406 0.5644 0.038 Uiso 1 1 calc R . .
C27 C 0.1715(4) 0.7546(5) 0.4866(4) 0.0296(14) Uani 1 1 d . . .
H27 H 0.1453 0.7805 0.5306 0.036 Uiso 1 1 calc R . .

loop_
_atom_site_aniso_label
_atom_site_aniso_U_11
_atom_site_aniso_U_22
_atom_site_aniso_U_33
_atom_site_aniso_U_23
_atom_site_aniso_U_13
_atom_site_aniso_U_12
Ir1 0.01253(13) 0.02412(14) 0.01689(13) 0.00128(8) 0.00549(9) 0.00222(7)
F1 0.016(2) 0.070(3) 0.042(2) 0.007(2) -0.0033(18) 0.0116(18)
F2 0.069(3) 0.025(2) 0.067(3) 0.005(2) -0.014(3) 0.007(2)
F3 0.044(3) 0.065(3) 0.030(2) -0.0205(19) 0.010(2) -0.024(2)
F4 0.046(3) 0.065(3) 0.046(3) -0.020(2) 0.036(2) -0.027(2)
N1 0.012(2) 0.029(3) 0.017(2) -0.0025(19) 0.0025(19) -0.0046(17)
N2 0.015(2) 0.030(3) 0.025(3) 0.004(2) 0.004(2) -0.0023(18)
N3 0.017(2) 0.034(3) 0.014(2) 0.0034(19) 0.0032(19) 0.0046(19)
N4 0.027(3) 0.035(3) 0.021(3) 0.000(2) 0.012(2) 0.007(2)
O1 0.022(2) 0.030(2) 0.022(2) 0.0107(17) 0.0091(18) 0.0143(16)
O2 0.036(3) 0.046(3) 0.032(3) 0.008(2) 0.013(2) 0.021(2)
C1 0.016(3) 0.032(3) 0.019(3) 0.002(2) 0.005(2) 0.004(2)
C2 0.008(3) 0.049(4) 0.022(3) 0.000(3) 0.003(2) 0.009(2)
C3 0.018(3) 0.046(4) 0.029(3) -0.001(3) 0.006(3) 0.012(3)
C4 0.035(4) 0.052(5) 0.033(4) 0.003(3) 0.005(3) 0.024(3)
C5 0.045(4) 0.035(4) 0.027(4) 0.001(3) -0.001(3) 0.013(3)
C6 0.024(3) 0.023(3) 0.032(3) 0.000(3) 0.000(3) 0.004(2)
C7 0.014(3) 0.041(3) 0.019(3) -0.006(2) 0.006(2) 0.003(2)
C8 0.018(3) 0.064(5) 0.028(4) -0.009(3) 0.005(3) -0.003(3)
C9 0.032(4) 0.058(5) 0.036(4) -0.015(3) 0.011(3) -0.023(3)
C10 0.039(4) 0.039(4) 0.026(3) -0.007(3) 0.016(3) -0.017(3)
C11 0.032(4) 0.029(3) 0.027(3) -0.002(2) 0.013(3) -0.005(2)
C12 0.020(3) 0.028(3) 0.015(3) 0.005(2) 0.003(2) 0.002(2)
C13 0.018(3) 0.030(3) 0.030(3) 0.000(2) 0.008(3) 0.004(2)
C14 0.025(3) 0.042(4) 0.026(3) -0.003(3) 0.002(3) -0.006(3)
C15 0.029(4) 0.050(4) 0.022(3) -0.007(3) 0.012(3) -0.007(3)
C16 0.031(4) 0.041(4) 0.030(4) -0.008(3) 0.017(3) -0.007(3)
C17 0.021(3) 0.033(3) 0.023(3) -0.006(2) 0.012(3) -0.003(2)
C18 0.012(3) 0.032(3) 0.024(3) 0.000(2) 0.004(2) -0.001(2)
C19 0.025(4) 0.049(4) 0.033(4) -0.006(3) 0.001(3) -0.010(3)
C20 0.020(4) 0.062(5) 0.051(5) -0.005(4) 0.006(3) -0.015(3)
C21 0.020(4) 0.067(5) 0.055(5) 0.001(4) 0.017(4) -0.008(3)
C22 0.019(3) 0.050(4) 0.029(4) 0.000(3) 0.010(3) -0.003(3)
C23 0.017(3) 0.029(3) 0.028(3) 0.004(2) 0.007(3) 0.005(2)
C24 0.014(3) 0.031(3) 0.019(3) -0.001(2) 0.007(2) 0.002(2)
C25 0.024(3) 0.038(4) 0.025(3) 0.006(2) 0.010(3) 0.013(2)
C26 0.034(4) 0.045(4) 0.016(3) 0.000(3) 0.009(3) 0.008(3)
C27 0.024(3) 0.042(4) 0.025(3) -0.003(3) 0.011(3) 0.004(3)

loop_
_atom_type_symbol
_atom_type_description
_atom_type_scat_dispersion_real
_atom_type_scat_dispersion_imag
_atom_type_scat_source
C C 0.0033 0.0016 'International Tables Vol C Tables 4.2.6.8 and 6.1.1.4'
H H 0.0000 0.0000 'International Tables Vol C Tables 4.2.6.8 and 6.1.1.4'
N N 0.0061 0.0033 'International Tables Vol C Tables 4.2.6.8 and 6.1.1.4'
O O 0.0106 0.0060 'International Tables Vol C Tables 4.2.6.8 and 6.1.1.4'
F F 0.0171 0.0103 'International Tables Vol C Tables 4.2.6.8 and 6.1.1.4'
Ir Ir -1.4442 7.9887 'International Tables Vol C Tables 4.2.6.8 and 6.1.1.4'

loop_
_geom_angle_atom_site_label_1
_geom_angle_atom_site_label_2
_geom_angle_atom_site_label_3
_geom_angle
_geom_angle_site_symmetry_1
_geom_angle_site_symmetry_3
_geom_angle_publ_flag
C1 Ir1 C12 88.6(2) . . ?
C1 Ir1 N1 81.0(2) . . ?
C12 Ir1 N1 93.9(2) . . ?
C1 Ir1 N2 97.2(2) . . ?
C12 Ir1 N2 80.4(2) . . ?
N1 Ir1 N2 174.09(18) . . ?
C1 Ir1 N3 96.9(2) . . ?
C12 Ir1 N3 173.8(2) . . ?
N1 Ir1 N3 90.05(18) . . ?
N2 Ir1 N3 95.75(18) . . ?
C1 Ir1 O1 172.38(19) . . ?
C12 Ir1 O1 97.92(18) . . ?
N1 Ir1 O1 94.53(17) . . ?
N2 Ir1 O1 87.91(18) . . ?
N3 Ir1 O1 76.90(16) . . ?
C11 N1 C7 119.5(5) . . ?
C11 N1 Ir1 124.5(4) . . ?
C7 N1 Ir1 115.9(4) . . ?
C22 N2 C18 117.9(5) . . ?
C22 N2 Ir1 125.1(4) . . ?
C18 N2 Ir1 116.7(3) . . ?
C25 N3 C24 118.5(5) . . ?
C25 N3 Ir1 126.6(4) . . ?
C24 N3 Ir1 115.0(3) . . ?
C24 N4 C27 116.1(5) . . ?
C23 O1 Ir1 116.5(3) . . ?
C6 C1 C2 120.1(5) . . ?
C6 C1 Ir1 125.7(4) . . ?
C2 C1 Ir1 114.2(4) . . ?
C3 C2 C1 118.4(6) . . ?
C3 C2 C7 125.6(6) . . ?
C1 C2 C7 116.0(5) . . ?
F1 C3 C4 117.0(6) . . ?
F1 C3 C2 120.0(6) . . ?
C4 C3 C2 123.0(6) . . ?
C5 C4 C3 116.5(6) . . ?
C5 C4 H4 121.8 . . ?
C3 C4 H4 121.8 . . ?
F2 C5 C4 118.3(6) . . ?
F2 C5 C6 118.3(6) . . ?
C4 C5 C6 123.4(7) . . ?
C1 C6 C5 118.7(6) . . ?
C1 C6 H6 120.7 . . ?
C5 C6 H6 120.7 . . ?
N1 C7 C8 118.4(6) . . ?
N1 C7 C2 112.9(5) . . ?
C8 C7 C2 128.6(6) . . ?
C7 C8 C9 119.9(6) . . ?
C7 C8 H8 120.0 . . ?
C9 C8 H8 120.0 . . ?
C10 C9 C8 120.4(6) . . ?
C10 C9 H9 119.8 . . ?
C8 C9 H9 119.8 . . ?
C9 C10 C11 118.6(6) . . ?
C9 C10 H10 120.7 . . ?
C11 C10 H10 120.7 . . ?
N1 C11 C10 123.1(6) . . ?
N1 C11 H11 118.5 . . ?
C10 C11 H11 118.5 . . ?
C17 C12 C13 118.9(5) . . ?
C17 C12 Ir1 127.1(4) . . ?
C13 C12 Ir1 113.9(4) . . ?
C12 C13 C14 118.5(5) . . ?
C12 C13 C18 116.8(5) . . ?
C14 C13 C18 124.7(6) . . ?
F3 C14 C15 117.2(6) . . ?
F3 C14 C13 120.4(5) . . ?
C15 C14 C13 122.4(6) . . ?
C16 C15 C14 116.0(6) . . ?
C16 C15 H15 122.0 . . ?
C14 C15 H15 122.0 . . ?
C15 C16 C17 125.0(6) . . ?
C15 C16 F4 116.6(5) . . ?
C17 C16 F4 118.4(6) . . ?
C16 C17 C12 119.2(6) . . ?
C16 C17 H17 120.4 . . ?
C12 C17 H17 120.4 . . ?
C19 C18 N2 120.1(5) . . ?
C19 C18 C13 127.9(6) . . ?
N2 C18 C13 112.0(5) . . ?
C20 C19 C18 120.8(6) . . ?
C20 C19 H19 119.6 . . ?
C18 C19 H19 119.6 . . ?
C19 C20 C21 119.2(7) . . ?
C19 C20 H20 120.4 . . ?
C21 C20 H20 120.4 . . ?
C22 C21 C20 118.6(6) . . ?
C22 C21 H21 120.7 . . ?
C20 C21 H21 120.7 . . ?
N2 C22 C21 123.3(6) . . ?
N2 C22 H22 118.4 . . ?
C21 C22 H22 118.4 . . ?
O2 C23 O1 125.5(5) . . ?
O2 C23 C24 118.3(5) . . ?
O1 C23 C24 116.2(5) . . ?
N4 C24 N3 124.2(5) . . ?
N4 C24 C23 120.4(5) . . ?
N3 C24 C23 115.4(4) . . ?
N3 C25 C26 120.3(5) . . ?
N3 C25 H25 119.9 . . ?
C26 C25 H25 119.9 . . ?
C27 C26 C25 117.3(6) . . ?
C27 C26 H26 121.4 . . ?
C25 C26 H26 121.4 . . ?
N4 C27 C26 123.7(5) . . ?
N4 C27 H27 118.2 . . ?
C26 C27 H27 118.2 . . ?

loop_
_geom_bond_atom_site_label_1
_geom_bond_atom_site_label_2
_geom_bond_distance
_geom_bond_site_symmetry_2
_geom_bond_publ_flag
Ir1 C1 2.007(6) . ?
Ir1 C12 2.024(5) . ?
Ir1 N1 2.031(4) . ?
Ir1 N2 2.041(5) . ?
Ir1 N3 2.139(4) . ?
Ir1 O1 2.168(4) . ?
F1 C3 1.355(7) . ?
F2 C5 1.353(8) . ?
F3 C14 1.353(7) . ?
F4 C16 1.376(7) . ?
N1 C11 1.336(7) . ?
N1 C7 1.388(7) . ?
N2 C22 1.354(7) . ?
N2 C18 1.380(7) . ?
N3 C25 1.342(7) . ?
N3 C24 1.355(7) . ?
N4 C24 1.323(7) . ?
N4 C27 1.343(8) . ?
O1 C23 1.278(7) . ?
O2 C23 1.226(7) . ?
C1 C6 1.386(8) . ?
C1 C2 1.409(8) . ?
C2 C3 1.388(8) . ?
C2 C7 1.463(9) . ?
C3 C4 1.388(9) . ?
C4 C5 1.379(10) . ?
C4 H4 0.9500 . ?
C5 C6 1.390(8) . ?
C6 H6 0.9500 . ?
C7 C8 1.390(8) . ?
C8 C9 1.391(10) . ?
C8 H8 0.9500 . ?
C9 C10 1.349(10) . ?
C9 H9 0.9500 . ?
C10 C11 1.369(8) . ?
C10 H10 0.9500 . ?
C11 H11 0.9500 . ?
C12 C17 1.384(7) . ?
C12 C13 1.399(8) . ?
C13 C14 1.407(8) . ?
C13 C18 1.478(7) . ?
C14 C15 1.375(8) . ?
C15 C16 1.355(9) . ?
C15 H15 0.9500 . ?
C16 C17 1.360(8) . ?
C17 H17 0.9500 . ?
C18 C19 1.372(8) . ?
C19 C20 1.366(9) . ?
C19 H19 0.9500 . ?
C20 C21 1.388(10) . ?
C20 H20 0.9500 . ?
C21 C22 1.357(9) . ?
C21 H21 0.9500 . ?
C22 H22 0.9500 . ?
C23 C24 1.531(8) . ?
C25 C26 1.374(8) . ?
C25 H25 0.9500 . ?
C26 C27 1.363(9) . ?
C26 H26 0.9500 . ?
C27 H27 0.9500 . ?

loop_
_geom_torsion_atom_site_label_1
_geom_torsion_atom_site_label_2
_geom_torsion_atom_site_label_3
_geom_torsion_atom_site_label_4
_geom_torsion
_geom_torsion_site_symmetry_1
_geom_torsion_site_symmetry_2
_geom_torsion_site_symmetry_3
_geom_torsion_site_symmetry_4
_geom_torsion_publ_flag
C1 Ir1 N1 C11 178.0(5) . . . . ?
C12 Ir1 N1 C11 90.1(5) . . . . ?
N2 Ir1 N1 C11 106.0(18) . . . . ?
N3 Ir1 N1 C11 -85.1(4) . . . . ?
O1 Ir1 N1 C11 -8.2(4) . . . . ?
C1 Ir1 N1 C7 0.7(4) . . . . ?
C12 Ir1 N1 C7 -87.2(4) . . . . ?
N2 Ir1 N1 C7 -71.3(19) . . . . ?
N3 Ir1 N1 C7 97.6(4) . . . . ?
O1 Ir1 N1 C7 174.5(4) . . . . ?
C1 Ir1 N2 C22 94.4(5) . . . . ?
C12 Ir1 N2 C22 -178.3(5) . . . . ?
N1 Ir1 N2 C22 165.6(16) . . . . ?
N3 Ir1 N2 C22 -3.3(5) . . . . ?
O1 Ir1 N2 C22 -79.9(5) . . . . ?
C1 Ir1 N2 C18 -90.7(4) . . . . ?
C12 Ir1 N2 C18 -3.4(4) . . . . ?
N1 Ir1 N2 C18 -20(2) . . . . ?
N3 Ir1 N2 C18 171.6(4) . . . . ?
O1 Ir1 N2 C18 95.0(4) . . . . ?
C1 Ir1 N3 C25 -4.8(5) . . . . ?
C12 Ir1 N3 C25 145.3(17) . . . . ?
N1 Ir1 N3 C25 -85.7(5) . . . . ?
N2 Ir1 N3 C25 93.1(5) . . . . ?
O1 Ir1 N3 C25 179.6(5) . . . . ?
C1 Ir1 N3 C24 175.4(4) . . . . ?
C12 Ir1 N3 C24 -35(2) . . . . ?
N1 Ir1 N3 C24 94.5(4) . . . . ?
N2 Ir1 N3 C24 -86.7(4) . . . . ?
O1 Ir1 N3 C24 -0.2(4) . . . . ?
C1 Ir1 O1 C23 -34.3(16) . . . . ?
C12 Ir1 O1 C23 177.6(4) . . . . ?
N1 Ir1 O1 C23 -87.8(4) . . . . ?
N2 Ir1 O1 C23 97.6(4) . . . . ?
N3 Ir1 O1 C23 1.2(4) . . . . ?
C12 Ir1 C1 C6 -87.5(5) . . . . ?
N1 Ir1 C1 C6 178.3(5) . . . . ?
N2 Ir1 C1 C6 -7.4(5) . . . . ?
N3 Ir1 C1 C6 89.4(5) . . . . ?
O1 Ir1 C1 C6 124.1(13) . . . . ?
C12 Ir1 C1 C2 94.4(4) . . . . ?
N1 Ir1 C1 C2 0.3(4) . . . . ?
N2 Ir1 C1 C2 174.6(4) . . . . ?
N3 Ir1 C1 C2 -88.7(4) . . . . ?
O1 Ir1 C1 C2 -53.9(16) . . . . ?
C6 C1 C2 C3 -1.0(8) . . . . ?
Ir1 C1 C2 C3 177.2(4) . . . . ?
C6 C1 C2 C7 -179.3(5) . . . . ?
Ir1 C1 C2 C7 -1.2(6) . . . . ?
C1 C2 C3 F1 178.3(5) . . . . ?
C7 C2 C3 F1 -3.5(9) . . . . ?
C1 C2 C3 C4 0.4(9) . . . . ?
C7 C2 C3 C4 178.6(6) . . . . ?
F1 C3 C4 C5 -178.5(6) . . . . ?
C2 C3 C4 C5 -0.5(10) . . . . ?
C3 C4 C5 F2 -177.7(6) . . . . ?
C3 C4 C5 C6 1.2(10) . . . . ?
C2 C1 C6 C5 1.6(9) . . . . ?
Ir1 C1 C6 C5 -176.3(5) . . . . ?
F2 C5 C6 C1 177.2(6) . . . . ?
C4 C5 C6 C1 -1.8(10) . . . . ?
C11 N1 C7 C8 -1.4(8) . . . . ?
Ir1 N1 C7 C8 176.0(4) . . . . ?
C11 N1 C7 C2 -178.9(5) . . . . ?
Ir1 N1 C7 C2 -1.5(6) . . . . ?
C3 C2 C7 N1 -176.5(5) . . . . ?
C1 C2 C7 N1 1.7(7) . . . . ?
C3 C2 C7 C8 6.3(10) . . . . ?
C1 C2 C7 C8 -175.4(6) . . . . ?
N1 C7 C8 C9 0.4(8) . . . . ?
C2 C7 C8 C9 177.4(6) . . . . ?
C7 C8 C9 C10 -0.6(10) . . . . ?
C8 C9 C10 C11 1.9(10) . . . . ?
C7 N1 C11 C10 2.8(8) . . . . ?
Ir1 N1 C11 C10 -174.4(4) . . . . ?
C9 C10 C11 N1 -3.0(9) . . . . ?
C1 Ir1 C12 C17 -80.2(5) . . . . ?
N1 Ir1 C12 C17 0.6(5) . . . . ?
N2 Ir1 C12 C17 -177.7(6) . . . . ?
N3 Ir1 C12 C17 129.5(17) . . . . ?
O1 Ir1 C12 C17 95.7(5) . . . . ?
C1 Ir1 C12 C13 99.5(4) . . . . ?
N1 Ir1 C12 C13 -179.6(4) . . . . ?
N2 Ir1 C12 C13 2.0(4) . . . . ?
N3 Ir1 C12 C13 -51(2) . . . . ?
O1 Ir1 C12 C13 -84.5(4) . . . . ?
C17 C12 C13 C14 -0.9(9) . . . . ?
Ir1 C12 C13 C14 179.3(5) . . . . ?
C17 C12 C13 C18 179.3(5) . . . . ?
Ir1 C12 C13 C18 -0.5(7) . . . . ?
C12 C13 C14 F3 178.9(6) . . . . ?
C18 C13 C14 F3 -1.3(10) . . . . ?
C12 C13 C14 C15 0.6(10) . . . . ?
C18 C13 C14 C15 -179.6(6) . . . . ?
F3 C14 C15 C16 -178.8(6) . . . . ?
C13 C14 C15 C16 -0.4(10) . . . . ?
C14 C15 C16 C17 0.5(11) . . . . ?
C14 C15 C16 F4 -179.3(6) . . . . ?
C15 C16 C17 C12 -0.8(11) . . . . ?
F4 C16 C17 C12 178.9(6) . . . . ?
C13 C12 C17 C16 1.0(9) . . . . ?
Ir1 C12 C17 C16 -179.3(5) . . . . ?
C22 N2 C18 C19 0.3(9) . . . . ?
Ir1 N2 C18 C19 -174.9(5) . . . . ?
C22 N2 C18 C13 179.2(5) . . . . ?
Ir1 N2 C18 C13 4.0(6) . . . . ?
C12 C13 C18 C19 176.5(6) . . . . ?
C14 C13 C18 C19 -3.3(10) . . . . ?
C12 C13 C18 N2 -2.3(8) . . . . ?
C14 C13 C18 N2 177.9(6) . . . . ?
N2 C18 C19 C20 0.0(10) . . . . ?
C13 C18 C19 C20 -178.7(7) . . . . ?
C18 C19 C20 C21 -0.7(12) . . . . ?
C19 C20 C21 C22 1.0(12) . . . . ?
C18 N2 C22 C21 0.0(10) . . . . ?
Ir1 N2 C22 C21 174.8(6) . . . . ?
C20 C21 C22 N2 -0.7(12) . . . . ?
Ir1 O1 C23 O2 178.7(5) . . . . ?
Ir1 O1 C23 C24 -1.9(7) . . . . ?
C27 N4 C24 N3 0.6(9) . . . . ?
C27 N4 C24 C23 179.9(5) . . . . ?
C25 N3 C24 N4 -1.2(9) . . . . ?
Ir1 N3 C24 N4 178.6(5) . . . . ?
C25 N3 C24 C23 179.5(5) . . . . ?
Ir1 N3 C24 C23 -0.7(6) . . . . ?
O2 C23 C24 N4 1.8(9) . . . . ?
O1 C23 C24 N4 -177.6(5) . . . . ?
O2 C23 C24 N3 -178.8(6) . . . . ?
O1 C23 C24 N3 1.8(8) . . . . ?
C24 N3 C25 C26 -0.2(9) . . . . ?
Ir1 N3 C25 C26 -180.0(5) . . . . ?
N3 C25 C26 C27 2.0(10) . . . . ?
C24 N4 C27 C26 1.4(9) . . . . ?
C25 C26 C27 N4 -2.7(10) . . . . ?

loop_
_platon_squeeze_void_nr
_platon_squeeze_void_average_x
_platon_squeeze_void_average_y
_platon_squeeze_void_average_z
_platon_squeeze_void_volume
_platon_squeeze_void_count_electrons
_platon_squeeze_void_content
1 0.000 -0.006 -0.006 959 304 ' '
